data_4114902
loop_
_publ_author_name
'Jonathan Bould'
'Robert Greatrex'
'John D. Kennedy'
'Daniel L. Ormsby'
'Michael G. S. Londesborough'
'Karen L. F. Callaghan'
'Mark Thornton-Pett'
'Trevor R. Spalding'
'Simon J. Teat'
'William Clegg'
'Hong Fang'
'Nigam P. Rath'
'Lawrence Barton'

_publ_section_title
;
 Structural Chemistry of arachno-Nonaboranes
;
_journal_name_full 'Journal of the American Chemical Society'
_journal_page_first 7429
_journal_page_last 7439
_journal_paper_doi 10.1021/ja025700d
_journal_volume 124
_journal_year 2002
_chemical_formula_sum 'C2 H16 B9 N'
_chemical_formula_weight 151.45
_chemical_name_systematic
; 
 ? 
;
_space_group_IT_number 4
_symmetry_cell_setting monoclinic
_symmetry_space_group_name_Hall 'P 2yb'
_symmetry_space_group_name_H-M 'P 1 21 1'
_atom_sites_solution_hydrogens geom
_atom_sites_solution_primary direct
_atom_sites_solution_secondary difmap
_audit_creation_method SHELXL-97
_cell_angle_alpha 90.00
_cell_angle_beta 90.41(3)
_cell_angle_gamma 90.00
_cell_formula_units_Z 2
_cell_length_a 5.6183(11)
_cell_length_b 9.0867(18)
_cell_length_c 9.844(2)
_cell_measurement_temperature 293(2)
_cell_volume 502.54(17)
_computing_cell_refinement 'Bruker XSCANS'
_computing_data_collection 'Bruker XSCANS'
_computing_data_reduction 'Bruker SHELXTL'
_computing_molecular_graphics 'Bruker-SHELXTL (Sheldrick, 2000)'
_computing_publication_material 'Bruker-SHELXTL (Sheldrick, 2000)'
_computing_structure_refinement 'Bruker-SHELXTL (Sheldrick, 2000)'
_computing_structure_solution 'Bruker-SHELXTL (Sheldrick, 2000)'
_diffrn_ambient_temperature 293(2)
_diffrn_measured_fraction_theta_full 0.997
_diffrn_measured_fraction_theta_max 0.997
_diffrn_measurement_device_type 'Bruker P4'
_diffrn_measurement_method '\w scans'
_diffrn_radiation_monochromator graphite
_diffrn_radiation_source 'normal-focus sealed tube'
_diffrn_radiation_type MoK\a
_diffrn_radiation_wavelength 0.71073
_diffrn_reflns_av_R_equivalents 0.0321
_diffrn_reflns_av_sigmaI/netI 0.0639
_diffrn_reflns_limit_h_max 7
_diffrn_reflns_limit_h_min -7
_diffrn_reflns_limit_k_max 11
_diffrn_reflns_limit_k_min -10
_diffrn_reflns_limit_l_max 12
_diffrn_reflns_limit_l_min -11
_diffrn_reflns_number 3626
_diffrn_reflns_theta_full 27.50
_diffrn_reflns_theta_max 27.50
_diffrn_reflns_theta_min 4.14
_exptl_absorpt_coefficient_mu 0.045
_exptl_absorpt_correction_type none
_exptl_crystal_density_diffrn 1.001
_exptl_crystal_F_000 160
_refine_diff_density_max 0.114
_refine_diff_density_min -0.150
_refine_diff_density_rms 0.032
_refine_ls_abs_structure_details 'Flack H D (1983), Acta Cryst. A39, 876-881'
_refine_ls_abs_structure_Flack 3(6)
_refine_ls_extinction_method none
_refine_ls_goodness_of_fit_ref 1.062
_refine_ls_hydrogen_treatment refall
_refine_ls_matrix_type full
_refine_ls_number_parameters 173
_refine_ls_number_reflns 2237
_refine_ls_number_restraints 1
_refine_ls_restrained_S_all 1.061
_refine_ls_R_factor_all 0.0651
_refine_ls_R_factor_gt 0.0432
_refine_ls_shift/su_max 0.008
_refine_ls_shift/su_mean 0.001
_refine_ls_structure_factor_coef Fsqd
_refine_ls_weighting_details 'calc w=1/[\s^2^(Fo^2^)+(0.0400P)^2^+0.0400P] where P=(Fo^2^+2Fc^2^)/3'
_refine_ls_weighting_scheme calc
_refine_ls_wR_factor_gt 0.0983
_refine_ls_wR_factor_ref 0.1118
_reflns_number_gt 1680
_reflns_number_total 2237
_reflns_threshold_expression >2sigma(I)
_cod_data_source_file ja025700d_s2_7.cif
_cod_data_source_block menew
_cod_original_cell_volume 502.56(17)
_cod_database_code 4114902

loop_
_symmetry_equiv_pos_as_xyz
'x, y, z'
'-x, y+1/2, -z'

loop_
_atom_site_label
_atom_site_type_symbol
_atom_site_fract_x
_atom_site_fract_y
_atom_site_fract_z
_atom_site_U_iso_or_equiv
_atom_site_adp_type
_atom_site_occupancy
_atom_site_symmetry_multiplicity
_atom_site_calc_flag
N1 N 0.28834(18) 0.6821(6) 0.39753(10) 0.0300(3) Uani 1 1 d
C1 C 0.5154(3) 0.6822(7) 0.17068(14) 0.0379(3) Uani 1 1 d
C2 C 0.3880(2) 0.6812(7) 0.29744(12) 0.0307(3) Uani 1 1 d
B1 B 0.3565(3) 0.6788(7) 0.66519(14) 0.0269(3) Uani 1 1 d
B2 B 0.2656(7) 0.5844(4) 0.8087(5) 0.0270(9) Uani 1 1 d
B3 B 0.2642(9) 0.7829(4) 0.8113(5) 0.0307(10) Uani 1 1 d
B4 B 0.1549(3) 0.6833(8) 0.53186(14) 0.0297(3) Uani 1 1 d
B5 B 0.1980(8) 0.5178(5) 0.6420(5) 0.0310(10) Uani 1 1 d
B6 B -0.0103(10) 0.4990(6) 0.7837(6) 0.0391(12) Uani 1 1 d
B7 B 0.0157(3) 0.6826(7) 0.87175(15) 0.0337(3) Uani 1 1 d
B8 B -0.0102(10) 0.8623(5) 0.7839(6) 0.0378(12) Uani 1 1 d
B9 B 0.2030(8) 0.8461(5) 0.6404(5) 0.0329(11) Uani 1 1 d
H1 H 0.545(2) 0.696(4) 0.6315(12) 0.022(4) Uiso 1 1 d
H2 H 0.384(6) 0.529(4) 0.891(3) 0.043(11) Uiso 1 1 d
H3 H 0.400(5) 0.838(3) 0.871(3) 0.023(8) Uiso 1 1 d
H4 H -0.038(2) 0.678(6) 0.5135(13) 0.036(4) Uiso 1 1 d
H5 H 0.275(4) 0.424(3) 0.604(3) 0.019(7) Uiso 1 1 d
H6 H -0.079(4) 0.409(3) 0.836(2) 0.035(6) Uiso 1 1 d
H7 H -0.050(2) 0.705(3) 0.9796(14) 0.034(5) Uiso 1 1 d
H8 H -0.200(5) 0.839(3) 0.783(3) 0.072(8) Uiso 1 1 d
H8' H -0.006(4) 0.983(3) 0.832(2) 0.043(7) Uiso 1 1 d
H9 H 0.313(6) 0.959(4) 0.597(4) 0.061(13) Uiso 1 1 d
H56 H -0.028(5) 0.511(3) 0.658(3) 0.034(8) Uiso 1 1 d
H67 H -0.163(4) 0.606(2) 0.799(2) 0.041(5) Uiso 1 1 d
H89 H -0.012(7) 0.884(4) 0.645(3) 0.057(12) Uiso 1 1 d
H1A H 0.557(5) 0.781(3) 0.143(3) 0.057(7) Uiso 1 1 d
H1B H 0.674(4) 0.632(2) 0.183(2) 0.056(7) Uiso 1 1 d
H1C H 0.412(4) 0.636(2) 0.101(2) 0.064(8) Uiso 1 1 d

loop_
_atom_site_aniso_label
_atom_site_aniso_U_11
_atom_site_aniso_U_22
_atom_site_aniso_U_33
_atom_site_aniso_U_23
_atom_site_aniso_U_13
_atom_site_aniso_U_12
N1 0.0355(6) 0.0286(5) 0.0260(6) 0.0001(19) -0.0029(4) 0.0028(19)
C1 0.0502(9) 0.0364(8) 0.0273(7) -0.006(2) 0.0057(6) 0.000(3)
C2 0.0379(7) 0.0280(6) 0.0261(7) -0.004(2) -0.0031(5) -0.001(2)
B1 0.0261(7) 0.0304(8) 0.0241(7) 0.001(2) -0.0005(5) 0.005(2)
B2 0.0204(16) 0.0321(19) 0.028(2) 0.0020(18) -0.0043(16) 0.0043(17)
B3 0.040(2) 0.0294(19) 0.023(2) -0.0020(17) 0.0024(18) 0.0024(19)
B4 0.0307(7) 0.0353(8) 0.0232(7) 0.004(3) 0.0000(6) 0.005(2)
B5 0.035(2) 0.033(2) 0.025(3) -0.0015(17) -0.0067(19) -0.0088(18)
B6 0.031(2) 0.050(3) 0.036(3) 0.004(2) -0.003(2) -0.002(2)
B7 0.0313(7) 0.0399(8) 0.0300(8) 0.003(3) 0.0009(6) 0.004(3)
B8 0.036(3) 0.049(3) 0.029(3) -0.010(2) 0.002(2) 0.008(2)
B9 0.036(2) 0.032(2) 0.031(3) -0.0041(18) 0.002(2) -0.0017(18)

loop_
_atom_type_symbol
_atom_type_description
_atom_type_scat_dispersion_real
_atom_type_scat_dispersion_imag
_atom_type_scat_source
C C 0.0033 0.0016 'International Tables Vol C Tables 4.2.6.8 and 6.1.1.4'
H H 0.0000 0.0000 'International Tables Vol C Tables 4.2.6.8 and 6.1.1.4'
B B 0.0013 0.0007 'International Tables Vol C Tables 4.2.6.8 and 6.1.1.4'
N N 0.0061 0.0033 'International Tables Vol C Tables 4.2.6.8 and 6.1.1.4'

loop_
_geom_angle_atom_site_label_1
_geom_angle_atom_site_label_2
_geom_angle_atom_site_label_3
_geom_angle
C2 N1 B4 179.9(4)
C2 C1 H1A 111.7(14)
C2 C1 H1B 109.8(12)
H1A C1 H1B 104(2)
C2 C1 H1C 107.6(12)
H1A C1 H1C 110(2)
H1B C1 H1C 113.8(17)
N1 C2 C1 179.2(5)
B5 B1 B4 65.5(3)
B5 B1 B2 62.2(3)
B4 B1 B2 115.8(3)
B5 B1 B9 117.44(11)
B4 B1 B9 63.7(3)
B2 B1 B9 113.1(2)
B5 B1 B3 113.5(2)
B4 B1 B3 113.8(3)
B2 B1 B3 61.33(8)
B9 B1 B3 61.0(3)
B5 B1 H1 124.4(16)
B4 B1 H1 112.8(6)
B2 B1 H1 126.4(11)
B9 B1 H1 107.5(17)
B3 B1 H1 116.1(12)
B1 B2 B6 111.8(4)
B1 B2 B7 105.9(3)
B6 B2 B7 64.6(3)
B1 B2 B5 58.7(3)
B6 B2 B5 62.5(3)
B7 B2 B5 109.1(3)
B1 B2 B3 61.2(3)
B6 B2 B3 116.2(4)
B7 B2 B3 59.3(3)
B5 B2 B3 110.5(4)
B1 B2 H2 127.9(17)
B6 B2 H2 114.2(18)
B7 B2 H2 115.0(17)
B5 B2 H2 127.8(18)
B3 B2 H2 115.2(19)
B8 B3 B7 64.0(3)
B8 B3 B1 110.9(4)
B7 B3 B1 103.3(3)
B8 B3 B2 114.9(4)
B7 B3 B2 59.6(3)
B1 B3 B2 57.5(3)
B8 B3 B9 63.7(3)
B7 B3 B9 109.3(3)
B1 B3 B9 58.5(3)
B2 B3 B9 107.8(4)
B8 B3 H3 121.2(16)
B7 B3 H3 127.4(16)
B1 B3 H3 118.1(16)
B2 B3 H3 117.7(16)
B9 B3 H3 119.3(16)
N1 B4 B1 109.58(10)
N1 B4 B9 116.0(4)
B1 B4 B9 59.1(2)
N1 B4 B5 115.8(3)
B1 B4 B5 57.2(2)
B9 B4 B5 106.97(10)
N1 B4 H4 110.3(7)
B1 B4 H4 139.8(7)
B9 B4 H4 106(2)
B5 B4 H4 100(2)
B1 B5 B2 59.1(2)
B1 B5 B6 108.0(3)
B2 B5 B6 57.7(3)
B1 B5 B4 57.3(2)
B2 B5 B4 106.6(3)
B6 B5 B4 115.8(3)
B1 B5 H5 122.3(14)
B2 B5 H5 121.7(15)
B6 B5 H5 118.0(15)
B4 B5 H5 120.9(15)
B1 B5 H56 122.5(13)
B2 B5 H56 96.4(13)
B6 B5 H56 42.8(13)
B4 B5 H56 89.3(13)
H5 B5 H56 114.8(19)
B2 B6 B5 59.8(3)
B2 B6 B7 58.5(2)
B5 B6 B7 102.7(3)
B2 B6 H6 127.6(13)
B5 B6 H6 133.9(14)
B7 B6 H6 119.4(14)
B2 B6 H56 99.6(14)
B5 B6 H56 44.2(14)
B7 B6 H56 112.8(14)
H6 B6 H56 122.2(19)
B2 B6 H67 103.6(10)
B5 B6 H67 116.2(9)
B7 B6 H67 48.4(10)
H6 B6 H67 106.1(16)
H56 B6 H67 90.3(16)
B3 B7 B2 61.02(8)
B3 B7 B8 56.6(3)
B2 B7 B8 109.8(3)
B3 B7 B6 111.0(3)
B2 B7 B6 56.9(3)
B8 B7 B6 124.04(11)
B3 B7 H7 118.7(11)
B2 B7 H7 132.4(9)
B8 B7 H7 104.5(13)
B6 B7 H7 124.0(13)
B3 B7 H67 129.9(8)
B2 B7 H67 97.8(8)
B8 B7 H67 98.3(8)
B6 B7 H67 43.8(8)
H7 B7 H67 108.9(12)
B3 B8 B7 59.4(2)
B3 B8 B9 60.4(3)
B7 B8 B9 103.6(3)
B3 B8 H8 143.1(16)
B7 B8 H8 84.8(15)
B9 B8 H8 127.7(15)
B3 B8 H8' 107.9(13)
B7 B8 H8' 128.6(13)
B9 B8 H8' 111.1(12)
H8 B8 H8' 101.4(18)
B3 B8 H89 102.5(16)
B7 B8 H89 126.1(14)
B9 B8 H89 42.5(15)
H8 B8 H89 91(2)
H8' B8 H89 104.9(18)
B1 B9 B3 60.5(2)
B1 B9 B4 57.2(2)
B3 B9 B4 108.1(3)
B1 B9 B8 106.2(3)
B3 B9 B8 55.9(3)
B4 B9 B8 114.2(3)
B1 B9 H9 120.3(17)
B3 B9 H9 118.7(17)
B4 B9 H9 121.5(17)
B8 B9 H9 120.4(16)
B1 B9 H89 134.4(15)
B3 B9 H89 103.2(16)
B4 B9 H89 96.0(16)
B8 B9 H89 47.8(16)
H9 B9 H89 105(2)

loop_
_geom_bond_atom_site_label_1
_geom_bond_atom_site_label_2
_geom_bond_distance
N1 C2 1.1367(15)
N1 B4 1.5247(17)
C1 C2 1.4431(18)
C1 H1A 0.96(3)
C1 H1B 1.01(2)
C1 H1C 0.99(2)
B1 B5 1.727(7)
B1 B4 1.728(2)
B1 B2 1.733(6)
B1 B9 1.764(7)
B1 B3 1.801(6)
B1 H1 1.125(13)
B2 B6 1.749(7)
B2 B7 1.779(5)
B2 B5 1.788(6)
B2 B3 1.804(2)
B2 H2 1.16(4)
B3 B8 1.721(7)
B3 B7 1.773(6)
B3 B9 1.809(7)
B3 H3 1.09(3)
B4 B9 1.843(7)
B4 B5 1.869(7)
B4 H4 1.098(14)
B5 B6 1.835(8)
B5 H5 1.03(3)
B5 H56 1.28(3)
B6 B7 1.885(9)
B6 H6 1.04(2)
B6 H56 1.25(3)
B6 H67 1.305(19)
B7 B8 1.852(8)
B7 H7 1.146(14)
B7 H67 1.41(2)
B8 B9 1.865(8)
B8 H8 1.08(3)
B8 H8' 1.19(3)
B8 H89 1.38(3)
B9 H9 1.27(3)
B9 H89 1.26(4)
